data_7134375
loop_
_publ_author_name
'Belmonte-V&#xe1;zquez, Jos&#xe9; L'
'Cortes-Mu&#xf1;oz, Juan L'
'Romo-P&#xe9;rez, Adriana'
'Rodr&#xed;guez-Molina, Braulio'
'Jim&#xe9;nez-S&#xe1;nchez, Arturo'

_publ_section_title
;
 ESIPT-driven imaging: a thiazole probe for lipid droplets and plasma
 membranes.
;
_journal_issue 26
_journal_name_full 'Chemical communications (Cambridge, England)'
_journal_page_first 5023
_journal_page_last 5026
_journal_paper_doi 10.1039/d4cc06049k
_journal_volume 61
_journal_year 2025
_chemical_formula_moiety '2(C27 H18 N2 O S), C H2 Cl2'
_chemical_formula_sum 'C55 H38 Cl2 N4 O2 S2'
_chemical_formula_weight 921.91
_space_group_crystal_system monoclinic
_space_group_IT_number 14
_space_group_name_Hall '-P 2yn'
_space_group_name_H-M_alt 'P 1 21/n 1'
_atom_sites_solution_hydrogens mixed
_atom_sites_solution_primary direct
_atom_sites_solution_secondary difmap
_audit_creation_method SHELXL-2018/3
_audit_update_record
;
2024-10-25 deposited with the CCDC.	2025-03-03 downloaded from the CCDC.
;
_cell_angle_alpha 90
_cell_angle_beta 99.121(5)
_cell_angle_gamma 90
_cell_formula_units_Z 2
_cell_length_a 8.8159(13)
_cell_length_b 14.0135(17)
_cell_length_c 18.159(3)
_cell_measurement_reflns_used 9841
_cell_measurement_temperature 298(2)
_cell_measurement_theta_max 29.73
_cell_measurement_theta_min 2.27
_cell_volume 2215.0(6)
_computing_cell_refinement 'APEX3 v2019.1-0(Bruker, 2019)'
_computing_data_collection 'APEX3 v2019.1-0(Bruker, 2019)'
_computing_data_reduction 'SAINT V8.40A (Bruker, 2014)'
_computing_molecular_graphics 'SHELXLe (H bschle et al, 2011)'
_computing_publication_material 'CIFTAB V 2013/2 (Sheldrick, 2013)'
_computing_structure_refinement 'SHELXL-2018/3 (Sheldrick, 2015)'
_computing_structure_solution 'SHELXS-2012 (Bruker, 2013)'
_diffrn_ambient_temperature 298(2)
_diffrn_detector_area_resol_mean 52.0833
_diffrn_measured_fraction_theta_full 1.000
_diffrn_measured_fraction_theta_max 1.000
_diffrn_measurement_device_type 'Bruker D8 Venture \k-geometry diffractometer 208039-01'
_diffrn_measurement_method '\f and \w-scans'
_diffrn_radiation_monochromator 'Helios multilayer mirror'
_diffrn_radiation_type MoK\a
_diffrn_radiation_wavelength 0.71073
_diffrn_reflns_av_R_equivalents 0.1074
_diffrn_reflns_av_unetI/netI 0.0695
_diffrn_reflns_Laue_measured_fraction_full 1.000
_diffrn_reflns_Laue_measured_fraction_max 1.000
_diffrn_reflns_limit_h_max 12
_diffrn_reflns_limit_h_min -12
_diffrn_reflns_limit_k_max 19
_diffrn_reflns_limit_k_min -19
_diffrn_reflns_limit_l_max 22
_diffrn_reflns_limit_l_min -24
_diffrn_reflns_number 61513
_diffrn_reflns_point_group_measured_fraction_full 1.000
_diffrn_reflns_point_group_measured_fraction_max 1.000
_diffrn_reflns_theta_full 25.242
_diffrn_reflns_theta_max 29.127
_diffrn_reflns_theta_min 2.272
_diffrn_source 'micro-focus X-ray source'
_exptl_absorpt_coefficient_mu 0.291
_exptl_absorpt_correction_T_max 0.7460
_exptl_absorpt_correction_T_min 0.6958
_exptl_absorpt_correction_type multi-scan
_exptl_absorpt_process_details '(Sheldrick, 2012)'
_exptl_crystal_colour colourless
_exptl_crystal_density_diffrn 1.382
_exptl_crystal_description prism
_exptl_crystal_F_000 956
_exptl_crystal_preparation Luminescent
_exptl_crystal_recrystallization_method 'Re-crystallisation from solvent: Dichloromethane'
_exptl_crystal_size_max 0.390
_exptl_crystal_size_mid 0.366
_exptl_crystal_size_min 0.210
_refine_diff_density_max 0.216
_refine_diff_density_min -0.266
_refine_diff_density_rms 0.043
_refine_ls_extinction_method none
_refine_ls_goodness_of_fit_ref 1.004
_refine_ls_hydrogen_treatment mixed
_refine_ls_matrix_type full
_refine_ls_number_parameters 337
_refine_ls_number_reflns 5953
_refine_ls_number_restraints 73
_refine_ls_restrained_S_all 1.013
_refine_ls_R_factor_all 0.1420
_refine_ls_R_factor_gt 0.0550
_refine_ls_shift/su_max 0.001
_refine_ls_shift/su_mean 0.000
_refine_ls_structure_factor_coef Fsqd
_refine_ls_weighting_details 'w=1/[\s^2^(Fo^2^)+(0.0415P)^2^+0.7256P] where P=(Fo^2^+2Fc^2^)/3'
_refine_ls_weighting_scheme calc
_refine_ls_wR_factor_gt 0.0990
_refine_ls_wR_factor_ref 0.1257
_reflns_Friedel_coverage 0.000
_reflns_number_gt 3051
_reflns_number_total 5953
_reflns_threshold_expression 'I > 2\s(I)'
_cod_data_source_file d4cc06049k2.cif
_cod_data_source_block Cbz-1
_cod_original_cell_volume 2215.0(5)
_cod_original_sg_symbol_H-M 'P 21/n'
_cod_database_code 7134375
_shelx_space_group_comment
;
The symmetry employed for this shelxl refinement is uniquely defined
by the following loop, which should always be used as a source of
symmetry information in preference to the above space-group names.
They are only intended as comments.
;
_shelx_estimated_absorpt_t_min 0.895
_shelx_estimated_absorpt_t_max 0.941

loop_
_space_group_symop_operation_xyz
'x, y, z'
'-x+1/2, y+1/2, -z+1/2'
'-x, -y, -z'
'x-1/2, -y-1/2, z-1/2'

loop_
_atom_site_label
_atom_site_type_symbol
_atom_site_fract_x
_atom_site_fract_y
_atom_site_fract_z
_atom_site_U_iso_or_equiv
_atom_site_adp_type
_atom_site_occupancy
_atom_site_site_symmetry_order
_atom_site_calc_flag
_atom_site_refinement_flags_posn
_atom_site_refinement_flags_adp
_atom_site_refinement_flags_occupancy
_atom_site_disorder_assembly
_atom_site_disorder_group
O1 O 1.0712(2) -0.11130(12) 0.61769(10) 0.0628(5) Uani 1 1 d . . . . .
H1A H 1.040(3) -0.054(2) 0.6378(16) 0.094 Uiso 1 1 d . U . . .
C1 C 0.2082(3) 0.45964(18) 0.71296(14) 0.0604(7) Uani 1 1 d . . . . .
H1 H 0.235301 0.395436 0.714849 0.073 Uiso 1 1 calc R U . . .
C2 C 0.0716(3) 0.4905(2) 0.73341(15) 0.0705(8) Uani 1 1 d . . . . .
H2 H 0.005152 0.446150 0.749178 0.085 Uiso 1 1 calc R U . . .
C3 C 0.0321(3) 0.5865(2) 0.73081(15) 0.0679(7) Uani 1 1 d . . . . .
H3 H -0.059978 0.605155 0.745306 0.081 Uiso 1 1 calc R U . . .
C4 C 0.1255(3) 0.65404(18) 0.70743(13) 0.0556(6) Uani 1 1 d . . . . .
H4 H 0.096928 0.717984 0.705477 0.067 Uiso 1 1 calc R U . . .
C5 C 0.4190(3) 0.77104(15) 0.64635(12) 0.0489(6) Uani 1 1 d . . . . .
H5 H 0.348825 0.818450 0.653310 0.059 Uiso 1 1 calc R U . . .
C6 C 0.5549(3) 0.79398(16) 0.62266(13) 0.0532(6) Uani 1 1 d . . . . .
H6 H 0.576456 0.857575 0.613974 0.064 Uiso 1 1 calc R U . . .
C7 C 0.6602(3) 0.72447(17) 0.61147(13) 0.0545(6) Uani 1 1 d . . . . .
H7 H 0.751272 0.742292 0.595489 0.065 Uiso 1 1 calc R U . . .
C8 C 0.6330(3) 0.62955(17) 0.62348(12) 0.0491(6) Uani 1 1 d . . . . .
H8 H 0.703778 0.582880 0.615640 0.059 Uiso 1 1 calc R U . . .
N9 N 0.4439(2) 0.51717(12) 0.66589(10) 0.0463(5) Uani 1 1 d . . . . .
C10 C 0.3025(3) 0.52822(16) 0.68965(12) 0.0460(6) Uani 1 1 d . . . . .
C11 C 0.2644(3) 0.62582(15) 0.68652(11) 0.0440(5) Uani 1 1 d . . . . .
C12 C 0.3878(2) 0.67558(15) 0.65982(11) 0.0407(5) Uani 1 1 d . . . . .
C13 C 0.4964(2) 0.60593(15) 0.64771(11) 0.0412(5) Uani 1 1 d . . . . .
C14 C 0.5159(3) 0.42815(14) 0.65384(12) 0.0429(5) Uani 1 1 d . . . . .
C15 C 0.4899(3) 0.38594(18) 0.58562(15) 0.0744(9) Uani 1 1 d . . . . .
H15 H 0.424301 0.414929 0.546896 0.089 Uiso 1 1 calc R U . . .
C16 C 0.5596(3) 0.30062(18) 0.57312(14) 0.0725(8) Uani 1 1 d . . . . .
H16 H 0.540607 0.273076 0.525960 0.087 Uiso 1 1 calc R U . . .
C17 C 0.6562(2) 0.25583(14) 0.62887(11) 0.0389(5) Uani 1 1 d . . . . .
C18 C 0.6813(3) 0.29928(17) 0.69720(13) 0.0637(7) Uani 1 1 d . . . . .
H18 H 0.746465 0.270422 0.736163 0.076 Uiso 1 1 calc R U . . .
C19 C 0.6124(3) 0.38487(17) 0.70967(14) 0.0653(7) Uani 1 1 d . . . . .
H19 H 0.631993 0.413093 0.756570 0.078 Uiso 1 1 calc R U . . .
S21 S 0.67378(7) 0.09501(4) 0.53936(3) 0.04826(18) Uani 1 1 d . . . . .
C22 C 0.8215(2) 0.01617(14) 0.56847(12) 0.0399(5) Uani 1 1 d . . . . .
N23 N 0.9059(2) 0.04064(12) 0.63172(10) 0.0482(5) Uani 1 1 d . . . . .
C24 C 0.8557(3) 0.12421(15) 0.65823(12) 0.0489(6) Uani 1 1 d . . . . .
H24 H 0.904077 0.151480 0.702475 0.059 Uiso 1 1 calc R U . . .
C25 C 0.7317(2) 0.16521(14) 0.61659(11) 0.0396(5) Uani 1 1 d . . . . .
C26 C 0.9755(3) -0.12867(15) 0.55351(13) 0.0467(6) Uani 1 1 d . . . . .
C27 C 0.8518(2) -0.06824(14) 0.52652(12) 0.0416(5) Uani 1 1 d . . . . .
C28 C 0.7610(3) -0.09091(17) 0.45882(14) 0.0556(6) Uani 1 1 d . . . . .
H28 H 0.679747 -0.051037 0.439893 0.067 Uiso 1 1 calc R U . . .
C29 C 0.7890(3) -0.17118(18) 0.41937(15) 0.0671(7) Uani 1 1 d . . . . .
H29 H 0.727360 -0.185442 0.374276 0.081 Uiso 1 1 calc R U . . .
C30 C 0.9097(3) -0.23024(17) 0.44748(16) 0.0646(7) Uani 1 1 d . . . . .
H30 H 0.928517 -0.284899 0.421303 0.078 Uiso 1 1 calc R U . . .
C31 C 1.0017(3) -0.20941(16) 0.51311(15) 0.0556(6) Uani 1 1 d . . . . .
H31 H 1.082913 -0.249781 0.531036 0.067 Uiso 1 1 calc R U . . .
C33 C 1.0461(17) 0.4597(11) 0.4775(13) 0.095(4) Uani 0.25 1 d D U P A -1
H33A H 1.041859 0.437502 0.426566 0.113 Uiso 0.25 1 calc R U P A -1
H33B H 1.094786 0.409479 0.509658 0.113 Uiso 0.25 1 calc R U P A -1
Cl1 Cl 1.1649(16) 0.5545(7) 0.4883(7) 0.075(2) Uani 0.25 1 d D U P A -1
Cl2 Cl 0.8644(14) 0.4687(13) 0.4933(6) 0.121(4) Uani 0.25 1 d D U P A -1
C33B C 0.9944(18) 0.5166(12) 0.5403(9) 0.095(4) Uani 0.25 1 d D U P B -2
H33C H 0.953616 0.580012 0.545849 0.113 Uiso 0.25 1 calc R U P B -2
H33D H 1.059586 0.501081 0.586904 0.113 Uiso 0.25 1 calc R U P B -2
Cl1B Cl 0.8440(14) 0.4394(13) 0.5297(11) 0.102(4) Uani 0.25 1 d D U P B -2
Cl2B Cl 1.1072(11) 0.5226(12) 0.4740(7) 0.121(3) Uani 0.25 1 d D U P B -2

loop_
_atom_site_aniso_label
_atom_site_aniso_U_11
_atom_site_aniso_U_22
_atom_site_aniso_U_33
_atom_site_aniso_U_23
_atom_site_aniso_U_13
_atom_site_aniso_U_12
O1 0.0660(12) 0.0528(11) 0.0665(12) 0.0016(9) 0.0005(10) 0.0253(9)
C1 0.0596(17) 0.0526(15) 0.0707(18) 0.0120(13) 0.0150(14) 0.0076(13)
C2 0.0601(18) 0.0744(19) 0.081(2) 0.0182(15) 0.0236(15) 0.0017(15)
C3 0.0556(17) 0.0783(19) 0.0742(19) 0.0080(15) 0.0241(14) 0.0158(15)
C4 0.0511(15) 0.0581(15) 0.0584(16) -0.0004(12) 0.0113(12) 0.0170(12)
C5 0.0549(15) 0.0417(13) 0.0463(14) -0.0037(10) -0.0034(11) 0.0106(11)
C6 0.0581(16) 0.0439(13) 0.0549(15) 0.0011(11) 0.0008(13) -0.0020(12)
C7 0.0520(15) 0.0597(16) 0.0518(15) -0.0021(12) 0.0084(12) -0.0078(13)
C8 0.0452(14) 0.0518(14) 0.0504(14) -0.0047(11) 0.0083(11) 0.0083(11)
N9 0.0464(11) 0.0386(10) 0.0561(12) -0.0006(9) 0.0146(9) 0.0112(9)
C10 0.0457(14) 0.0484(14) 0.0446(13) 0.0014(10) 0.0092(11) 0.0085(11)
C11 0.0455(13) 0.0474(13) 0.0386(12) -0.0015(10) 0.0049(10) 0.0125(11)
C12 0.0444(13) 0.0420(12) 0.0337(11) -0.0034(9) -0.0002(10) 0.0107(10)
C13 0.0455(13) 0.0397(12) 0.0370(12) -0.0047(9) 0.0021(10) 0.0057(10)
C14 0.0444(13) 0.0365(12) 0.0484(14) -0.0013(10) 0.0089(11) 0.0099(10)
C15 0.089(2) 0.0646(17) 0.0584(17) -0.0139(13) -0.0224(15) 0.0447(15)
C16 0.091(2) 0.0657(17) 0.0511(16) -0.0190(13) -0.0179(14) 0.0370(15)
C17 0.0392(12) 0.0360(11) 0.0422(13) 0.0015(9) 0.0081(10) 0.0052(9)
C18 0.0833(19) 0.0610(16) 0.0421(14) -0.0023(12) -0.0045(13) 0.0327(14)
C19 0.088(2) 0.0586(16) 0.0459(15) -0.0098(12) -0.0006(14) 0.0280(14)
S21 0.0436(3) 0.0431(3) 0.0557(4) -0.0051(3) 0.0006(3) 0.0115(3)
C22 0.0402(12) 0.0351(11) 0.0462(13) 0.0080(10) 0.0122(11) 0.0054(9)
N23 0.0531(12) 0.0436(11) 0.0473(12) 0.0054(9) 0.0056(10) 0.0152(9)
C24 0.0576(15) 0.0454(13) 0.0424(13) -0.0011(10) 0.0038(11) 0.0135(11)
C25 0.0412(13) 0.0386(12) 0.0400(12) 0.0043(9) 0.0096(10) 0.0054(10)
C26 0.0451(14) 0.0376(12) 0.0601(16) 0.0074(11) 0.0163(12) 0.0044(10)
C27 0.0397(13) 0.0355(12) 0.0522(14) 0.0052(10) 0.0151(11) 0.0009(9)
C28 0.0483(14) 0.0519(14) 0.0661(17) -0.0050(13) 0.0079(13) 0.0087(12)
C29 0.0704(18) 0.0593(16) 0.0706(18) -0.0150(14) 0.0085(14) 0.0023(14)
C30 0.0752(19) 0.0437(14) 0.079(2) -0.0119(13) 0.0260(16) 0.0026(14)
C31 0.0576(16) 0.0380(13) 0.0750(18) 0.0036(12) 0.0224(14) 0.0096(11)
C33 0.130(6) 0.057(7) 0.100(8) -0.007(7) 0.032(7) 0.015(5)
Cl1 0.106(5) 0.045(3) 0.071(5) -0.009(3) 0.009(4) 0.034(3)
Cl2 0.103(4) 0.136(7) 0.114(7) -0.013(6) -0.016(4) 0.019(5)
C33B 0.116(7) 0.086(8) 0.087(7) -0.009(6) 0.034(6) 0.004(5)
Cl1B 0.104(7) 0.081(5) 0.127(10) -0.005(5) 0.032(6) 0.013(4)
Cl2B 0.116(7) 0.140(8) 0.121(6) -0.021(7) 0.060(6) 0.020(5)

loop_
_atom_type_symbol
_atom_type_description
_atom_type_scat_dispersion_real
_atom_type_scat_dispersion_imag
_atom_type_scat_source
C C 0.0033 0.0016 'International Tables Vol C Tables 4.2.6.8 and 6.1.1.4'
H H 0.0000 0.0000 'International Tables Vol C Tables 4.2.6.8 and 6.1.1.4'
N N 0.0061 0.0033 'International Tables Vol C Tables 4.2.6.8 and 6.1.1.4'
O O 0.0106 0.0060 'International Tables Vol C Tables 4.2.6.8 and 6.1.1.4'
S S 0.1246 0.1234 'International Tables Vol C Tables 4.2.6.8 and 6.1.1.4'
Cl Cl 0.1484 0.1585 'International Tables Vol C Tables 4.2.6.8 and 6.1.1.4'

loop_
_geom_angle_atom_site_label_1
_geom_angle_atom_site_label_2
_geom_angle_atom_site_label_3
_geom_angle
_geom_angle_site_symmetry_1
_geom_angle_site_symmetry_3
_geom_angle_publ_flag
C26 O1 H1A 107.9(18) . . ?
C10 C1 C2 117.2(2) . . ?
C10 C1 H1 121.4 . . ?
C2 C1 H1 121.4 . . ?
C1 C2 C3 121.2(3) . . ?
C1 C2 H2 119.4 . . ?
C3 C2 H2 119.4 . . ?
C4 C3 C2 121.5(2) . . ?
C4 C3 H3 119.3 . . ?
C2 C3 H3 119.3 . . ?
C3 C4 C11 119.1(2) . . ?
C3 C4 H4 120.5 . . ?
C11 C4 H4 120.5 . . ?
C6 C5 C12 119.0(2) . . ?
C6 C5 H5 120.5 . . ?
C12 C5 H5 120.5 . . ?
C5 C6 C7 121.4(2) . . ?
C5 C6 H6 119.3 . . ?
C7 C6 H6 119.3 . . ?
C8 C7 C6 121.3(2) . . ?
C8 C7 H7 119.3 . . ?
C6 C7 H7 119.3 . . ?
C7 C8 C13 117.6(2) . . ?
C7 C8 H8 121.2 . . ?
C13 C8 H8 121.2 . . ?
C13 N9 C10 108.88(17) . . ?
C13 N9 C14 124.95(18) . . ?
C10 N9 C14 125.81(18) . . ?
C1 C10 N9 129.1(2) . . ?
C1 C10 C11 122.5(2) . . ?
N9 C10 C11 108.41(19) . . ?
C4 C11 C10 118.6(2) . . ?
C4 C11 C12 134.2(2) . . ?
C10 C11 C12 107.19(18) . . ?
C5 C12 C13 118.7(2) . . ?
C5 C12 C11 134.7(2) . . ?
C13 C12 C11 106.59(18) . . ?
N9 C13 C8 129.03(19) . . ?
N9 C13 C12 108.92(19) . . ?
C8 C13 C12 122.0(2) . . ?
C19 C14 C15 118.8(2) . . ?
C19 C14 N9 121.0(2) . . ?
C15 C14 N9 120.2(2) . . ?
C14 C15 C16 120.8(2) . . ?
C14 C15 H15 119.6 . . ?
C16 C15 H15 119.6 . . ?
C17 C16 C15 121.2(2) . . ?
C17 C16 H16 119.4 . . ?
C15 C16 H16 119.4 . . ?
C16 C17 C18 117.3(2) . . ?
C16 C17 C25 121.93(19) . . ?
C18 C17 C25 120.73(19) . . ?
C17 C18 C19 121.6(2) . . ?
C17 C18 H18 119.2 . . ?
C19 C18 H18 119.2 . . ?
C14 C19 C18 120.4(2) . . ?
C14 C19 H19 119.8 . . ?
C18 C19 H19 119.8 . . ?
C25 S21 C22 90.24(10) . . ?
N23 C22 C27 123.08(19) . . ?
N23 C22 S21 113.38(15) . . ?
C27 C22 S21 123.53(17) . . ?
C22 N23 C24 111.24(18) . . ?
C25 C24 N23 116.4(2) . . ?
C25 C24 H24 121.8 . . ?
N23 C24 H24 121.8 . . ?
C24 C25 C17 128.9(2) . . ?
C24 C25 S21 108.72(16) . . ?
C17 C25 S21 122.35(16) . . ?
O1 C26 C31 118.1(2) . . ?
O1 C26 C27 122.5(2) . . ?
C31 C26 C27 119.4(2) . . ?
C28 C27 C26 118.4(2) . . ?
C28 C27 C22 121.4(2) . . ?
C26 C27 C22 120.2(2) . . ?
C29 C28 C27 121.3(2) . . ?
C29 C28 H28 119.3 . . ?
C27 C28 H28 119.3 . . ?
C28 C29 C30 119.3(3) . . ?
C28 C29 H29 120.4 . . ?
C30 C29 H29 120.4 . . ?
C31 C30 C29 120.8(2) . . ?
C31 C30 H30 119.6 . . ?
C29 C30 H30 119.6 . . ?
C30 C31 C26 120.8(2) . . ?
C30 C31 H31 119.6 . . ?
C26 C31 H31 119.6 . . ?
Cl2 C33 Cl1 120.9(9) . . ?
Cl2 C33 H33A 107.1 . . ?
Cl1 C33 H33A 107.1 . . ?
Cl2 C33 H33B 107.1 . . ?
Cl1 C33 H33B 107.1 . . ?
H33A C33 H33B 106.8 . . ?
Cl2B C33B Cl1B 119.4(10) . . ?
Cl2B C33B H33C 107.5 . . ?
Cl1B C33B H33C 107.5 . . ?
Cl2B C33B H33D 107.5 . . ?
Cl1B C33B H33D 107.5 . . ?
H33C C33B H33D 107.0 . . ?

loop_
_geom_bond_atom_site_label_1
_geom_bond_atom_site_label_2
_geom_bond_distance
_geom_bond_site_symmetry_2
_geom_bond_publ_flag
O1 C26 1.348(3) . ?
O1 H1A 0.94(3) . ?
C1 C10 1.380(3) . ?
C1 C2 1.385(3) . ?
C1 H1 0.9300 . ?
C2 C3 1.388(4) . ?
C2 H2 0.9300 . ?
C3 C4 1.366(3) . ?
C3 H3 0.9300 . ?
C4 C11 1.395(3) . ?
C4 H4 0.9300 . ?
C5 C6 1.373(3) . ?
C5 C12 1.395(3) . ?
C5 H5 0.9300 . ?
C6 C7 1.383(3) . ?
C6 H6 0.9300 . ?
C7 C8 1.375(3) . ?
C7 H7 0.9300 . ?
C8 C13 1.387(3) . ?
C8 H8 0.9300 . ?
N9 C13 1.385(3) . ?
N9 C10 1.391(3) . ?
N9 C14 1.432(3) . ?
C10 C11 1.408(3) . ?
C11 C12 1.440(3) . ?
C12 C13 1.408(3) . ?
C14 C19 1.358(3) . ?
C14 C15 1.359(3) . ?
C15 C16 1.380(3) . ?
C15 H15 0.9300 . ?
C16 C17 1.368(3) . ?
C16 H16 0.9300 . ?
C17 C18 1.368(3) . ?
C17 C25 1.467(3) . ?
C18 C19 1.380(3) . ?
C18 H18 0.9300 . ?
C19 H19 0.9300 . ?
S21 C25 1.723(2) . ?
S21 C22 1.726(2) . ?
C22 N23 1.311(3) . ?
C22 C27 1.454(3) . ?
N23 C24 1.366(3) . ?
C24 C25 1.355(3) . ?
C24 H24 0.9300 . ?
C26 C31 1.388(3) . ?
C26 C27 1.407(3) . ?
C27 C28 1.393(3) . ?
C28 C29 1.377(3) . ?
C28 H28 0.9300 . ?
C29 C30 1.381(4) . ?
C29 H29 0.9300 . ?
C30 C31 1.363(3) . ?
C30 H30 0.9300 . ?
C31 H31 0.9300 . ?
C33 Cl2 1.677(9) . ?
C33 Cl1 1.684(9) . ?
C33 H33A 0.9700 . ?
C33 H33B 0.9700 . ?
C33B Cl2B 1.680(9) . ?
C33B Cl1B 1.698(9) . ?
C33B H33C 0.9700 . ?
C33B H33D 0.9700 . ?

loop_
_geom_hbond_atom_site_label_D
_geom_hbond_atom_site_label_H
_geom_hbond_atom_site_label_A
_geom_hbond_distance_DH
_geom_hbond_distance_HA
_geom_hbond_distance_DA
_geom_hbond_angle_DHA
_geom_hbond_site_symmetry_A
_geom_hbond_publ_flag
O1 H1A N23 0.94(3) 1.77(3) 2.615(2) 148(3) . yes
C8 H8 Cl1B 0.93 2.94 3.803(18) 155.8 . yes
C8 H8 Cl2B 0.93 2.91 3.770(12) 154.1 3_766 yes
C31 H31 Cl1 0.93 2.97 3.664(10) 132.5 1_545 yes
C31 H31 Cl1B 0.93 2.99 3.630(19) 127.7 3_756 yes

loop_
_geom_torsion_atom_site_label_1
_geom_torsion_atom_site_label_2
_geom_torsion_atom_site_label_3
_geom_torsion_atom_site_label_4
_geom_torsion
_geom_torsion_site_symmetry_1
_geom_torsion_site_symmetry_2
_geom_torsion_site_symmetry_3
_geom_torsion_site_symmetry_4
_geom_torsion_publ_flag
C10 C1 C2 C3 -0.3(4) . . . . ?
C1 C2 C3 C4 0.6(4) . . . . ?
C2 C3 C4 C11 -0.7(4) . . . . ?
C12 C5 C6 C7 0.5(3) . . . . ?
C5 C6 C7 C8 0.1(4) . . . . ?
C6 C7 C8 C13 -0.4(3) . . . . ?
C2 C1 C10 N9 -179.6(2) . . . . ?
C2 C1 C10 C11 0.2(4) . . . . ?
C13 N9 C10 C1 179.8(2) . . . . ?
C14 N9 C10 C1 6.4(4) . . . . ?
C13 N9 C10 C11 0.0(2) . . . . ?
C14 N9 C10 C11 -173.40(19) . . . . ?
C3 C4 C11 C10 0.6(3) . . . . ?
C3 C4 C11 C12 180.0(2) . . . . ?
C1 C10 C11 C4 -0.3(3) . . . . ?
N9 C10 C11 C4 179.50(19) . . . . ?
C1 C10 C11 C12 -179.9(2) . . . . ?
N9 C10 C11 C12 0.0(2) . . . . ?
C6 C5 C12 C13 -0.8(3) . . . . ?
C6 C5 C12 C11 177.6(2) . . . . ?
C4 C11 C12 C5 2.1(4) . . . . ?
C10 C11 C12 C5 -178.5(2) . . . . ?
C4 C11 C12 C13 -179.4(2) . . . . ?
C10 C11 C12 C13 0.0(2) . . . . ?
C10 N9 C13 C8 178.1(2) . . . . ?
C14 N9 C13 C8 -8.4(3) . . . . ?
C10 N9 C13 C12 0.0(2) . . . . ?
C14 N9 C13 C12 173.50(19) . . . . ?
C7 C8 C13 N9 -177.8(2) . . . . ?
C7 C8 C13 C12 0.1(3) . . . . ?
C5 C12 C13 N9 178.77(18) . . . . ?
C11 C12 C13 N9 0.0(2) . . . . ?
C5 C12 C13 C8 0.5(3) . . . . ?
C11 C12 C13 C8 -178.30(19) . . . . ?
C13 N9 C14 C19 97.4(3) . . . . ?
C10 N9 C14 C19 -90.2(3) . . . . ?
C13 N9 C14 C15 -81.8(3) . . . . ?
C10 N9 C14 C15 90.5(3) . . . . ?
C19 C14 C15 C16 0.1(4) . . . . ?
N9 C14 C15 C16 179.4(3) . . . . ?
C14 C15 C16 C17 0.3(5) . . . . ?
C15 C16 C17 C18 -0.3(4) . . . . ?
C15 C16 C17 C25 -179.9(3) . . . . ?
C16 C17 C18 C19 0.0(4) . . . . ?
C25 C17 C18 C19 179.5(2) . . . . ?
C15 C14 C19 C18 -0.5(4) . . . . ?
N9 C14 C19 C18 -179.8(2) . . . . ?
C17 C18 C19 C14 0.5(4) . . . . ?
C25 S21 C22 N23 0.72(17) . . . . ?
C25 S21 C22 C27 -178.16(18) . . . . ?
C27 C22 N23 C24 178.07(19) . . . . ?
S21 C22 N23 C24 -0.8(2) . . . . ?
C22 N23 C24 C25 0.5(3) . . . . ?
N23 C24 C25 C17 -177.3(2) . . . . ?
N23 C24 C25 S21 0.0(3) . . . . ?
C16 C17 C25 C24 162.1(3) . . . . ?
C18 C17 C25 C24 -17.5(4) . . . . ?
C16 C17 C25 S21 -14.9(3) . . . . ?
C18 C17 C25 S21 165.57(19) . . . . ?
C22 S21 C25 C24 -0.40(17) . . . . ?
C22 S21 C25 C17 177.11(18) . . . . ?
O1 C26 C27 C28 178.6(2) . . . . ?
C31 C26 C27 C28 -1.3(3) . . . . ?
O1 C26 C27 C22 -0.8(3) . . . . ?
C31 C26 C27 C22 179.34(19) . . . . ?
N23 C22 C27 C28 -178.8(2) . . . . ?
S21 C22 C27 C28 -0.1(3) . . . . ?
N23 C22 C27 C26 0.5(3) . . . . ?
S21 C22 C27 C26 179.31(16) . . . . ?
C26 C27 C28 C29 1.0(3) . . . . ?
C22 C27 C28 C29 -179.6(2) . . . . ?
C27 C28 C29 C30 -0.1(4) . . . . ?
C28 C29 C30 C31 -0.7(4) . . . . ?
C29 C30 C31 C26 0.4(4) . . . . ?
O1 C26 C31 C30 -179.4(2) . . . . ?
C27 C26 C31 C30 0.5(3) . . . . ?
